data_1541898
loop_
_publ_author_name
'Arom\'i, G.'
'Beavers, C. M.'
'S\'anchez Costa, J.'
'Craig, G. A.'
'M\'inguez Espallargas, G.'
'Orera, A.'
'Roubeau, O.'

_publ_section_title
;
 Snapshots of a solid-state transformation: coexistence of three phases
 trapped in one crystal
;
_journal_issue 4
_journal_name_full 'Chem. Sci.'
_journal_page_first 2907
_journal_paper_doi 10.1039/C5SC04287A
_journal_volume 7
_journal_year 2016
_chemical_formula_moiety '(C36 H30 Fe N10 O2),2(Cl O4),1.25(C3 H6 O)'
_chemical_formula_sum 'C39.75 H37.5 Cl2 Fe N10 O11.25'
_chemical_formula_weight 962.05
_space_group_crystal_system monoclinic
_space_group_IT_number 14
_space_group_name_Hall '-P 2yn'
_space_group_name_H-M_alt 'P 1 21/n 1'
_symmetry_space_group_name_Hall '-P 2yn'
_symmetry_space_group_name_H-M 'P 1 21/n 1'
_atom_sites_solution_hydrogens geom
_atom_sites_solution_primary direct
_atom_sites_solution_secondary difmap
_audit_creation_method SHELXL-2014/7
_audit_update_record
;
2015-12-22 deposited with the CCDC.
2016-01-05 downloaded from the CCDC.
;
_cell_angle_alpha 90
_cell_angle_beta 114.290(4)
_cell_angle_gamma 90
_cell_formula_units_Z 4
_cell_length_a 14.165(5)
_cell_length_b 21.596(8)
_cell_length_c 15.414(6)
_cell_measurement_reflns_used 1221
_cell_measurement_temperature 250(2)
_cell_measurement_theta_max 24.6
_cell_measurement_theta_min 2.68
_cell_volume 4298(3)
_computing_cell_refinement 'SAINT V8.27B(Bruker, 2012)'
_computing_data_collection 'Apex2 v2012.10-0 (Bruker, 2012)'
_computing_data_reduction SAINT
_computing_molecular_graphics
;
         SHELXTL 5.1, XP (Sheldrick, 1994)
    ShelXle Rev 699 (Hubschle, 2011)
;
_computing_publication_material SHELXL-2014/7
_computing_structure_refinement 'SHELXL-2014/7 (Sheldrick, 2014)'
_computing_structure_solution SHELXS
_diffrn_ambient_temperature 250(2)
_diffrn_detector_area_resol_mean 8.3
_diffrn_measured_fraction_theta_full 0.250
_diffrn_measured_fraction_theta_max 0.261
_diffrn_measurement_device_type 'Bruker Apex2'
_diffrn_measurement_method \w
_diffrn_orient_matrix_type 'Sparks (1982)'
_diffrn_orient_matrix_UB_11 -0.04852
_diffrn_orient_matrix_UB_12 0.01369
_diffrn_orient_matrix_UB_13 0.02844
_diffrn_orient_matrix_UB_21 0.01050
_diffrn_orient_matrix_UB_22 -0.04028
_diffrn_orient_matrix_UB_23 0.03475
_diffrn_orient_matrix_UB_31 0.05945
_diffrn_orient_matrix_UB_32 0.01829
_diffrn_orient_matrix_UB_33 0.05523
_diffrn_radiation_monochromator silicon(111)
_diffrn_radiation_source 'Advanced Light Source Beamline 11.3.1'
_diffrn_radiation_type synchrotron
_diffrn_radiation_wavelength 0.7749
_diffrn_reflns_av_R_equivalents 0.0232
_diffrn_reflns_av_unetI/netI 0.0443
_diffrn_reflns_Laue_measured_fraction_full 0.250
_diffrn_reflns_Laue_measured_fraction_max 0.261
_diffrn_reflns_limit_h_max 16
_diffrn_reflns_limit_h_min -17
_diffrn_reflns_limit_k_max 25
_diffrn_reflns_limit_k_min -25
_diffrn_reflns_limit_l_max 18
_diffrn_reflns_limit_l_min -18
_diffrn_reflns_number 4017
_diffrn_reflns_point_group_measured_fraction_full 0.250
_diffrn_reflns_point_group_measured_fraction_max 0.261
_diffrn_reflns_theta_full 27.706
_diffrn_reflns_theta_max 28.046
_diffrn_reflns_theta_min 2.681
_exptl_absorpt_coefficient_mu 0.688
_exptl_absorpt_correction_T_max 0.7469
_exptl_absorpt_correction_T_min 0.6919
_exptl_absorpt_correction_type multi-scan
_exptl_absorpt_process_details 'SADABS-2012/1  (Sheldrick, 2012)'
_exptl_crystal_colour orange
_exptl_crystal_density_diffrn 1.487
_exptl_crystal_description block
_exptl_crystal_F_000 1984
_exptl_crystal_size_max 0.100
_exptl_crystal_size_mid 0.070
_exptl_crystal_size_min 0.050
_refine_diff_density_max 0.309
_refine_diff_density_min -0.327
_refine_diff_density_rms 0.057
_refine_ls_extinction_method none
_refine_ls_goodness_of_fit_ref 1.229
_refine_ls_hydrogen_treatment constr
_refine_ls_matrix_type full
_refine_ls_number_parameters 580
_refine_ls_number_reflns 2103
_refine_ls_number_restraints 904
_refine_ls_restrained_S_all 1.096
_refine_ls_R_factor_all 0.1070
_refine_ls_R_factor_gt 0.0771
_refine_ls_shift/su_max 0.000
_refine_ls_shift/su_mean 0.000
_refine_ls_structure_factor_coef Fsqd
_refine_ls_weighting_details 'w=1/[\s^2^(Fo^2^)+(0.1345P)^2^+5.4453P] where P=(Fo^2^+2Fc^2^)/3'
_refine_ls_weighting_scheme calc
_refine_ls_wR_factor_gt 0.2095
_refine_ls_wR_factor_ref 0.2322
_reflns_Friedel_coverage 0.000
_reflns_number_gt 1487
_reflns_number_total 2103
_reflns_threshold_expression 'I > 2\s(I)'
_cod_data_source_file c5sc04287a2.cif
_cod_data_source_block Stage2_Initial
_cod_depositor_comments 'Adding full bibliography for 1541896--1541904.cif.'
_cod_original_formula_sum 'C39.75 H37.50 Cl2 Fe N10 O11.25'
_cod_database_code 1541898
_shelx_shelxl_version_number 2014/7
_shelx_space_group_comment
;
The symmetry employed for this shelxl refinement is uniquely defined
by the following loop, which should always be used as a source of
symmetry information in preference to the above space-group names.
They are only intended as comments.
;
_shelx_estimated_absorpt_t_min 0.934
_shelx_estimated_absorpt_t_max 0.966

loop_
_space_group_symop_operation_xyz
'x, y, z'
'-x+1/2, y+1/2, -z+1/2'
'-x, -y, -z'
'x-1/2, -y-1/2, z-1/2'

loop_
_atom_site_label
_atom_site_type_symbol
_atom_site_fract_x
_atom_site_fract_y
_atom_site_fract_z
_atom_site_U_iso_or_equiv
_atom_site_adp_type
_atom_site_occupancy
_atom_site_site_symmetry_order
_atom_site_calc_flag
_atom_site_refinement_flags_posn
_atom_site_refinement_flags_adp
_atom_site_refinement_flags_occupancy
_atom_site_disorder_assembly
_atom_site_disorder_group
Fe1 Fe 0.42434(12) 0.26513(9) 0.60267(10) 0.0255(5) Uani 1 1 d . U . . .
O1 O 0.2788(14) 0.3435(9) 0.9571(11) 0.109(6) Uani 1 1 d . U . . .
O2 O 0.5055(10) 0.1769(7) 0.3205(9) 0.067(4) Uani 1 1 d . U . . .
O3 O 0.6642(10) 0.1228(7) 0.9225(9) 0.079(4) Uani 1 1 d D U . . .
N1 N 0.3631(7) 0.2383(5) 0.7728(6) 0.033(2) Uani 1 1 d . U . . .
H1 H 0.3699 0.1982 0.7772 0.040 Uiso 1 1 calc R U . . .
N2 N 0.3794(7) 0.2736(6) 0.7091(7) 0.031(2) Uani 1 1 d . U . . .
N3 N 0.4003(8) 0.3529(5) 0.5994(7) 0.031(2) Uani 1 1 d . U . . .
N4 N 0.4580(8) 0.2892(6) 0.4960(7) 0.033(2) Uani 1 1 d . U . . .
N5 N 0.4861(8) 0.2611(5) 0.4329(7) 0.037(2) Uani 1 1 d . U . . .
H5 H 0.4965 0.2214 0.4326 0.044 Uiso 1 1 calc R U . . .
N6 N 0.6458(7) 0.3071(5) 0.7311(7) 0.035(2) Uani 1 1 d . U . . .
H6 H 0.6346 0.3468 0.7301 0.042 Uiso 1 1 calc R U . . .
N7 N 0.5727(8) 0.2649(5) 0.6870(7) 0.032(2) Uani 1 1 d . U . . .
N8 N 0.4564(8) 0.1775(5) 0.6081(7) 0.033(2) Uani 1 1 d . U . . .
N9 N 0.2859(7) 0.2302(7) 0.5176(7) 0.032(2) Uani 1 1 d . U . . .
N10 N 0.1908(7) 0.2538(6) 0.4697(8) 0.040(3) Uani 1 1 d . U . . .
H10 H 0.1744 0.2929 0.4641 0.048 Uiso 1 1 calc R U . . .
C1 C 0.253(2) 0.3793(11) 1.0221(18) 0.152(13) Uani 1 1 d . U . . .
H1A H 0.2092 0.4138 0.9886 0.228 Uiso 1 1 calc R U . . .
H1B H 0.3156 0.3949 1.0726 0.228 Uiso 1 1 calc R U . . .
H1C H 0.2158 0.3535 1.0493 0.228 Uiso 1 1 calc R U . . .
C2 C 0.2823(14) 0.2806(13) 0.9694(13) 0.068(5) Uani 1 1 d . U . . .
C3 C 0.2583(16) 0.2577(13) 1.0394(14) 0.083(6) Uani 1 1 d . U . . .
H3A H 0.2401 0.2835 1.0792 0.099 Uiso 1 1 calc R U . . .
C4 C 0.2620(14) 0.1941(13) 1.0489(14) 0.079(6) Uani 1 1 d . U . . .
H4A H 0.2500 0.1763 1.0990 0.094 Uiso 1 1 calc R U . . .
C5 C 0.2833(14) 0.1549(10) 0.9853(12) 0.074(5) Uani 1 1 d . U . . .
H5A H 0.2796 0.1116 0.9899 0.088 Uiso 1 1 calc R U . . .
C6 C 0.3097(13) 0.1810(11) 0.9168(11) 0.063(5) Uani 1 1 d . U . . .
H6A H 0.3288 0.1556 0.8771 0.076 Uiso 1 1 calc R U . . .
C7 C 0.3079(11) 0.2449(10) 0.9065(10) 0.049(4) Uani 1 1 d . U . . .
C8 C 0.3336(10) 0.2753(8) 0.8306(9) 0.040(3) Uani 1 1 d . U . . .
C9 C 0.3330(11) 0.3355(8) 0.8039(10) 0.047(3) Uani 1 1 d . U . . .
H9A H 0.3178 0.3708 0.8315 0.056 Uiso 1 1 calc R U . . .
C10 C 0.3605(9) 0.3330(7) 0.7252(9) 0.035(3) Uani 1 1 d . U . . .
C11 C 0.3725(10) 0.3799(8) 0.6629(9) 0.034(3) Uani 1 1 d . U . . .
C12 C 0.3567(10) 0.4426(8) 0.6627(11) 0.047(3) Uani 1 1 d . U . . .
H12A H 0.3373 0.4606 0.7084 0.057 Uiso 1 1 calc R U . . .
C13 C 0.3698(11) 0.4800(7) 0.5931(10) 0.051(3) Uani 1 1 d . U . . .
H13A H 0.3578 0.5229 0.5901 0.061 Uiso 1 1 calc R U . . .
C14 C 0.4001(10) 0.4514(8) 0.5312(11) 0.045(3) Uani 1 1 d . U . . .
H14A H 0.4099 0.4751 0.4844 0.054 Uiso 1 1 calc R U . . .
C15 C 0.4172(10) 0.3885(8) 0.5346(9) 0.035(3) Uani 1 1 d . U . . .
C16 C 0.4484(9) 0.3491(7) 0.4717(9) 0.033(3) Uani 1 1 d . U . . .
C17 C 0.4742(10) 0.3584(7) 0.3935(9) 0.043(3) Uani 1 1 d . U . . .
H17A H 0.4757 0.3964 0.3643 0.051 Uiso 1 1 calc R U . . .
C18 C 0.4966(9) 0.3017(7) 0.3687(8) 0.038(3) Uani 1 1 d . U . . .
C19 C 0.5249(11) 0.2805(8) 0.2928(9) 0.044(3) Uani 1 1 d . U . . .
C20 C 0.5475(13) 0.3269(8) 0.2396(11) 0.062(4) Uani 1 1 d . U . . .
H20A H 0.5428 0.3688 0.2539 0.075 Uiso 1 1 calc R U . . .
C21 C 0.5770(15) 0.3117(11) 0.1657(13) 0.079(6) Uani 1 1 d . U . . .
H21A H 0.5963 0.3424 0.1329 0.094 Uiso 1 1 calc R U . . .
C22 C 0.5763(13) 0.2515(11) 0.1440(13) 0.072(5) Uani 1 1 d . U . . .
H22A H 0.5911 0.2411 0.0917 0.086 Uiso 1 1 calc R U . . .
C23 C 0.5550(14) 0.2031(9) 0.1939(12) 0.068(5) Uani 1 1 d . U . . .
H23A H 0.5586 0.1616 0.1772 0.081 Uiso 1 1 calc R U . . .
C24 C 0.5284(12) 0.2181(10) 0.2690(11) 0.053(4) Uani 1 1 d . U . . .
C25 C 0.507(2) 0.1143(12) 0.299(2) 0.129(12) Uani 1 1 d . U . . .
H25A H 0.5178 0.0896 0.3548 0.193 Uiso 1 1 calc R U . . .
H25B H 0.5633 0.1067 0.2796 0.193 Uiso 1 1 calc R U . . .
H25C H 0.4419 0.1030 0.2476 0.193 Uiso 1 1 calc R U . . .
C26 C 0.7397(10) 0.2799(8) 0.7776(9) 0.041(3) Uani 1 1 d . U . . .
H26A H 0.8020 0.3006 0.8139 0.050 Uiso 1 1 calc R U . . .
C27 C 0.7288(10) 0.2184(9) 0.7630(10) 0.046(4) Uani 1 1 d . U . . .
H27A H 0.7802 0.1877 0.7866 0.055 Uiso 1 1 calc R U . . .
C28 C 0.6214(10) 0.2100(7) 0.7034(9) 0.034(3) Uani 1 1 d . U . . .
C29 C 0.5556(10) 0.1585(8) 0.6586(9) 0.034(3) Uani 1 1 d . U . . .
C30 C 0.5798(12) 0.0970(8) 0.6563(11) 0.052(4) Uani 1 1 d . U . . .
H30A H 0.6480 0.0835 0.6919 0.062 Uiso 1 1 calc R U . . .
C31 C 0.5048(12) 0.0544(8) 0.6020(12) 0.063(4) Uani 1 1 d . U . . .
H31A H 0.5222 0.0125 0.6001 0.076 Uiso 1 1 calc R U . . .
C32 C 0.4011(12) 0.0754(8) 0.5495(11) 0.051(4) Uani 1 1 d . U . . .
H32A H 0.3489 0.0478 0.5121 0.062 Uiso 1 1 calc R U . . .
C33 C 0.3793(10) 0.1376(8) 0.5550(9) 0.038(3) Uani 1 1 d . U . . .
C34 C 0.2812(10) 0.1686(9) 0.5083(9) 0.036(3) Uani 1 1 d . U . . .
C35 C 0.1784(11) 0.1496(9) 0.4533(10) 0.053(3) Uani 1 1 d . U . . .
H35A H 0.1525 0.1093 0.4357 0.063 Uiso 1 1 calc R U . . .
C36 C 0.1249(11) 0.2058(8) 0.4315(10) 0.050(3) Uani 1 1 d . U . . .
H36A H 0.0532 0.2098 0.3954 0.061 Uiso 1 1 calc R U . . .
C37 C 0.6196(12) 0.0823(10) 0.9401(11) 0.058(4) Uani 1 1 d D U . . .
C38 C 0.6167(14) 0.0194(9) 0.8985(13) 0.077(5) Uani 1 1 d D U . . .
H38A H 0.6865 0.0065 0.9106 0.116 Uiso 1 1 calc R U . . .
H38B H 0.5751 0.0208 0.8304 0.116 Uiso 1 1 calc R U . . .
H38C H 0.5864 -0.0098 0.9275 0.116 Uiso 1 1 calc R U . . .
C39 C 0.5654(15) 0.0864(10) 1.0051(14) 0.092(6) Uani 1 1 d D U . . .
H39A H 0.5697 0.1284 1.0285 0.138 Uiso 1 1 calc R U . . .
H39B H 0.5980 0.0584 1.0584 0.138 Uiso 1 1 calc R U . . .
H39C H 0.4932 0.0749 0.9706 0.138 Uiso 1 1 calc R U . . .
O4 O -0.050(4) 0.062(3) 0.465(5) 0.102(19) Uiso 0.25 1 d D . P A -1
C40 C -0.028(6) 0.010(3) 0.465(5) 0.08(2) Uiso 0.25 1 d D . P A -1
C41 C 0.045(7) -0.030(5) 0.442(7) 0.11(4) Uiso 0.25 1 d D . P A -1
H41A H 0.0344 -0.0731 0.4541 0.158 Uiso 0.25 1 calc R U P A -1
H41B H 0.0326 -0.0249 0.3760 0.158 Uiso 0.25 1 calc R U P A -1
H41C H 0.1159 -0.0183 0.4823 0.158 Uiso 0.25 1 calc R U P A -1
C42 C -0.020(9) -0.003(6) 0.563(5) 0.11(3) Uiso 0.25 1 d D . P A -1
H42A H -0.0022 -0.0465 0.5780 0.160 Uiso 0.25 1 calc R U P A -1
H42B H 0.0324 0.0228 0.6083 0.160 Uiso 0.25 1 calc R U P A -1
H42C H -0.0866 0.0050 0.5649 0.160 Uiso 0.25 1 calc R U P A -1
Cl1_1 Cl 0.6957(8) 0.4657(6) 0.7456(8) 0.064(3) Uiso 0.51(2) 1 d D . P B 1
O1_1 O 0.6134(15) 0.4320(11) 0.7542(16) 0.064(9) Uiso 0.51(2) 1 d D . P B 1
O2_1 O 0.7883(12) 0.4573(11) 0.8282(12) 0.079(9) Uiso 0.51(2) 1 d D . P B 1
O3_1 O 0.6692(19) 0.5301(7) 0.738(2) 0.101(11) Uiso 0.51(2) 1 d D . P B 1
O4_1 O 0.705(2) 0.4474(13) 0.6617(14) 0.142(16) Uiso 0.51(2) 1 d D . P B 1
Cl1_2 Cl 0.6939(6) 0.4747(4) 0.7650(7) 0.043(3) Uiso 0.49(2) 1 d D . P B 2
O1_2 O 0.6021(16) 0.4396(13) 0.741(2) 0.16(3) Uiso 0.49(2) 1 d D . P B 2
O2_2 O 0.723(2) 0.5034(13) 0.8548(13) 0.144(16) Uiso 0.49(2) 1 d D . P B 2
O3_2 O 0.683(2) 0.5191(12) 0.6935(17) 0.134(15) Uiso 0.49(2) 1 d D . P B 2
O4_2 O 0.7759(16) 0.4338(10) 0.771(2) 0.116(12) Uiso 0.49(2) 1 d D . P B 2
Cl1_3 Cl 0.3065(8) 0.0524(5) 0.7365(8) 0.059(3) Uiso 0.55(3) 1 d D . P C 1
O1_3 O 0.2552(17) 0.0580(10) 0.7984(15) 0.093(10) Uiso 0.55(3) 1 d D . P C 1
O2_3 O 0.3667(17) -0.0026(8) 0.7609(18) 0.100(9) Uiso 0.55(3) 1 d D . P C 1
O3_3 O 0.2329(14) 0.0504(11) 0.6406(11) 0.106(10) Uiso 0.55(3) 1 d D . P C 1
O4_3 O 0.3717(17) 0.1049(9) 0.7500(18) 0.071(10) Uiso 0.55(3) 1 d D . P C 1
Cl1_4 Cl 0.3237(11) 0.0511(6) 0.7551(11) 0.064(5) Uiso 0.45(3) 1 d D . P C 2
O1_4 O 0.331(2) 0.0353(12) 0.8470(13) 0.091(11) Uiso 0.45(3) 1 d D . P C 2
O2_4 O 0.348(2) -0.0014(10) 0.7125(18) 0.089(10) Uiso 0.45(3) 1 d D . P C 2
O3_4 O 0.2202(13) 0.0696(12) 0.698(2) 0.109(13) Uiso 0.45(3) 1 d D . P C 2
O4_4 O 0.3941(19) 0.1002(11) 0.765(2) 0.064(11) Uiso 0.45(3) 1 d D . P C 2

loop_
_atom_site_aniso_label
_atom_site_aniso_U_11
_atom_site_aniso_U_22
_atom_site_aniso_U_33
_atom_site_aniso_U_23
_atom_site_aniso_U_13
_atom_site_aniso_U_12
Fe1 0.0290(10) 0.0245(11) 0.0235(7) -0.0004(7) 0.0112(6) 0.0015(8)
O1 0.186(16) 0.092(11) 0.095(11) -0.018(7) 0.105(11) 0.011(9)
O2 0.095(9) 0.054(9) 0.078(7) -0.007(6) 0.060(7) -0.002(6)
O3 0.081(9) 0.072(9) 0.080(8) -0.012(6) 0.029(6) -0.026(7)
N1 0.037(5) 0.040(6) 0.026(4) 0.000(4) 0.016(4) -0.004(4)
N2 0.031(5) 0.035(5) 0.027(4) -0.004(3) 0.012(3) 0.000(4)
N3 0.033(5) 0.026(5) 0.032(4) -0.005(3) 0.012(3) 0.002(4)
N4 0.036(5) 0.035(6) 0.030(4) -0.001(3) 0.015(3) -0.001(4)
N5 0.046(6) 0.036(5) 0.034(4) 0.001(4) 0.023(4) -0.001(4)
N6 0.031(5) 0.039(6) 0.031(5) 0.002(4) 0.008(3) 0.000(4)
N7 0.032(4) 0.029(5) 0.037(4) -0.002(4) 0.014(3) 0.002(3)
N8 0.039(4) 0.028(5) 0.036(4) 0.000(3) 0.021(3) 0.005(3)
N9 0.027(4) 0.039(6) 0.027(4) 0.001(4) 0.009(3) -0.001(4)
N10 0.025(5) 0.057(7) 0.037(5) -0.005(4) 0.013(3) 0.003(4)
C1 0.29(4) 0.101(17) 0.15(2) -0.021(14) 0.18(3) 0.020(17)
C2 0.069(10) 0.093(11) 0.058(8) -0.013(7) 0.042(8) 0.000(8)
C3 0.093(14) 0.111(13) 0.065(10) -0.005(8) 0.053(10) -0.002(10)
C4 0.071(11) 0.113(13) 0.066(9) -0.001(8) 0.042(8) -0.005(10)
C5 0.081(12) 0.091(11) 0.063(9) 0.009(7) 0.045(9) -0.005(8)
C6 0.073(11) 0.078(10) 0.052(8) -0.004(6) 0.039(8) -0.007(8)
C7 0.040(7) 0.076(9) 0.038(6) -0.003(5) 0.022(5) -0.005(7)
C8 0.039(7) 0.050(7) 0.038(5) -0.010(4) 0.021(5) -0.002(6)
C9 0.057(8) 0.048(7) 0.044(6) -0.014(5) 0.030(6) -0.005(6)
C10 0.032(6) 0.037(6) 0.038(5) -0.005(4) 0.015(4) 0.001(5)
C11 0.035(7) 0.031(6) 0.037(5) -0.007(4) 0.014(4) 0.001(5)
C12 0.045(8) 0.033(7) 0.062(7) -0.003(5) 0.020(6) 0.001(6)
C13 0.058(9) 0.029(7) 0.066(7) -0.003(5) 0.025(6) 0.001(6)
C14 0.042(8) 0.032(7) 0.058(7) 0.003(5) 0.017(5) 0.002(6)
C15 0.036(6) 0.030(6) 0.038(5) 0.000(4) 0.012(4) -0.001(5)
C16 0.031(6) 0.034(6) 0.029(4) 0.002(4) 0.009(4) -0.003(4)
C17 0.046(7) 0.045(7) 0.035(5) 0.008(4) 0.015(5) -0.001(5)
C18 0.037(6) 0.047(6) 0.031(5) 0.003(4) 0.015(4) -0.007(5)
C19 0.045(7) 0.056(8) 0.036(5) 0.000(4) 0.021(5) -0.005(6)
C20 0.083(10) 0.072(9) 0.040(7) 0.005(6) 0.034(7) -0.007(7)
C21 0.110(14) 0.087(12) 0.060(9) -0.010(7) 0.055(10) -0.024(9)
C22 0.087(12) 0.086(12) 0.057(9) -0.011(7) 0.044(8) -0.023(9)
C23 0.085(12) 0.075(11) 0.068(8) -0.017(7) 0.056(9) -0.013(8)
C24 0.053(9) 0.063(8) 0.050(7) -0.008(5) 0.028(6) -0.001(6)
C25 0.24(3) 0.058(12) 0.18(3) -0.013(9) 0.18(3) -0.004(10)
C26 0.034(5) 0.049(8) 0.042(6) 0.004(5) 0.016(4) 0.002(5)
C27 0.033(6) 0.047(8) 0.053(7) 0.007(5) 0.014(4) 0.011(5)
C28 0.035(5) 0.036(5) 0.033(5) 0.009(4) 0.017(4) 0.008(4)
C29 0.039(5) 0.029(6) 0.040(5) 0.005(4) 0.024(4) 0.010(4)
C30 0.066(8) 0.036(7) 0.055(7) 0.007(5) 0.027(6) 0.015(5)
C31 0.074(8) 0.038(7) 0.075(9) -0.006(6) 0.030(6) 0.013(6)
C32 0.072(7) 0.036(7) 0.055(7) 0.000(5) 0.035(6) 0.009(5)
C33 0.042(5) 0.033(6) 0.042(6) -0.001(4) 0.021(4) -0.001(4)
C34 0.032(5) 0.043(6) 0.033(5) -0.003(4) 0.015(4) -0.003(4)
C35 0.043(6) 0.065(8) 0.051(7) -0.013(5) 0.020(5) -0.012(5)
C36 0.037(6) 0.068(8) 0.045(7) -0.008(6) 0.015(4) -0.010(5)
C37 0.038(8) 0.055(10) 0.069(9) 0.005(7) 0.010(6) 0.000(7)
C38 0.075(11) 0.063(11) 0.089(12) -0.002(8) 0.028(9) -0.006(8)
C39 0.090(13) 0.093(16) 0.102(12) 0.013(11) 0.050(11) 0.012(11)

loop_
_atom_type_symbol
_atom_type_description
_atom_type_scat_dispersion_real
_atom_type_scat_dispersion_imag
_atom_type_scat_source
C C -0.0020 0.0020 'WCROMER Program in WinGX L.Kissel & R.H.Pratt Acta Cryst A46 170 1990'
H H 0.0000 0.0000 'WCROMER Program in WinGX L.Kissel & R.H.Pratt Acta Cryst A46 170 1990'
N N -0.0031 0.0040 'WCROMER Program in WinGX L.Kissel & R.H.Pratt Acta Cryst A46 170 1990'
O O -0.0041 0.0074 'WCROMER Program in WinGX L.Kissel & R.H.Pratt Acta Cryst A46 170 1990'
Cl Cl 0.1408 0.1896 'WCROMER Program in WinGX L.Kissel & R.H.Pratt Acta Cryst A46 170 1990'
Fe Fe 0.2064 0.9930 'WCROMER Program in WinGX L.Kissel & R.H.Pratt Acta Cryst A46 170 1990'

loop_
_geom_angle_atom_site_label_1
_geom_angle_atom_site_label_2
_geom_angle_atom_site_label_3
_geom_angle
N3 Fe1 N8 176.9(4)
N3 Fe1 N4 79.6(4)
N8 Fe1 N4 99.3(5)
N3 Fe1 N7 98.6(4)
N8 Fe1 N7 78.5(5)
N4 Fe1 N7 89.6(4)
N3 Fe1 N2 79.5(4)
N8 Fe1 N2 101.6(4)
N4 Fe1 N2 159.1(5)
N7 Fe1 N2 94.1(4)
N3 Fe1 N9 103.8(5)
N8 Fe1 N9 79.1(5)
N4 Fe1 N9 93.5(4)
N7 Fe1 N9 157.6(5)
N2 Fe1 N9 90.9(4)
C2 O1 C1 116.4(15)
C24 O2 C25 118.6(14)
N2 N1 C8 109.4(12)
N2 N1 H1 125.3
C8 N1 H1 125.3
N1 N2 C10 107.4(11)
N1 N2 Fe1 139.6(9)
C10 N2 Fe1 113.0(9)
C11 N3 C15 119.2(13)
C11 N3 Fe1 121.1(10)
C15 N3 Fe1 119.6(9)
N5 N4 C16 105.2(10)
N5 N4 Fe1 137.5(10)
C16 N4 Fe1 117.3(8)
N4 N5 C18 112.7(12)
N4 N5 H5 123.6
C18 N5 H5 123.6
N7 N6 C26 111.1(13)
N7 N6 H6 124.5
C26 N6 H6 124.5
N6 N7 C28 106.0(12)
N6 N7 Fe1 136.8(9)
C28 N7 Fe1 117.0(10)
C29 N8 C33 122.3(13)
C29 N8 Fe1 119.2(10)
C33 N8 Fe1 118.3(10)
C34 N9 N10 108.9(10)
C34 N9 Fe1 115.9(8)
N10 N9 Fe1 135.1(11)
N9 N10 C36 107.8(13)
N9 N10 H10 126.1
C36 N10 H10 126.1
O1 C1 H1A 109.5
O1 C1 H1B 109.5
H1A C1 H1B 109.5
O1 C1 H1C 109.5
H1A C1 H1C 109.5
H1B C1 H1C 109.5
C3 C2 O1 118(2)
C3 C2 C7 125(3)
O1 C2 C7 117.1(16)
C2 C3 C4 116(2)
C2 C3 H3A 122.0
C4 C3 H3A 122.0
C3 C4 C5 122.1(18)
C3 C4 H4A 119.0
C5 C4 H4A 119.0
C6 C5 C4 119(2)
C6 C5 H5A 120.4
C4 C5 H5A 120.4
C5 C6 C7 119.8(17)
C5 C6 H6A 120.1
C7 C6 H6A 120.1
C6 C7 C2 117.8(16)
C6 C7 C8 121.4(13)
C2 C7 C8 120.8(19)
C9 C8 N1 108.8(12)
C9 C8 C7 132.4(15)
N1 C8 C7 118.7(15)
C8 C9 C10 104.6(13)
C8 C9 H9A 127.7
C10 C9 H9A 127.7
N2 C10 C9 109.8(13)
N2 C10 C11 117.0(12)
C9 C10 C11 133.3(14)
N3 C11 C12 121.9(13)
N3 C11 C10 109.3(14)
C12 C11 C10 128.8(12)
C11 C12 C13 119.5(14)
C11 C12 H12A 120.3
C13 C12 H12A 120.3
C14 C13 C12 117.1(16)
C14 C13 H13A 121.4
C12 C13 H13A 121.4
C13 C14 C15 121.9(14)
C13 C14 H14A 119.1
C15 C14 H14A 119.1
N3 C15 C14 120.3(12)
N3 C15 C16 110.2(13)
C14 C15 C16 129.4(12)
N4 C16 C17 110.1(13)
N4 C16 C15 113.2(11)
C17 C16 C15 136.7(14)
C18 C17 C16 106.5(14)
C18 C17 H17A 126.7
C16 C17 H17A 126.7
C17 C18 N5 105.4(12)
C17 C18 C19 132.9(15)
N5 C18 C19 121.7(14)
C24 C19 C20 119.2(15)
C24 C19 C18 124.1(15)
C20 C19 C18 116.6(16)
C21 C20 C19 121.4(18)
C21 C20 H20A 119.3
C19 C20 H20A 119.3
C22 C21 C20 117.1(18)
C22 C21 H21A 121.5
C20 C21 H21A 121.5
C21 C22 C23 124.5(17)
C21 C22 H22A 117.7
C23 C22 H22A 117.7
C24 C23 C22 118.3(19)
C24 C23 H23A 120.9
C22 C23 H23A 120.9
O2 C24 C23 124.0(18)
O2 C24 C19 116.6(14)
C23 C24 C19 119.4(17)
O2 C25 H25A 109.5
O2 C25 H25B 109.5
H25A C25 H25B 109.5
O2 C25 H25C 109.5
H25A C25 H25C 109.5
H25B C25 H25C 109.5
C27 C26 N6 108.5(12)
C27 C26 H26A 125.7
N6 C26 H26A 125.7
C26 C27 C28 104.6(13)
C26 C27 H27A 127.7
C28 C27 H27A 127.7
N7 C28 C27 109.8(14)
N7 C28 C29 114.4(13)
C27 C28 C29 135.8(15)
N8 C29 C30 119.2(14)
N8 C29 C28 110.8(13)
C30 C29 C28 130.0(13)
C29 C30 C31 121.1(15)
C29 C30 H30A 119.5
C31 C30 H30A 119.5
C30 C31 C32 118.8(16)
C30 C31 H31A 120.6
C32 C31 H31A 120.6
C33 C32 C31 118.4(15)
C33 C32 H32A 120.8
C31 C32 H32A 120.8
N8 C33 C32 120.2(13)
N8 C33 C34 112.0(15)
C32 C33 C34 127.8(14)
N9 C34 C35 110.3(13)
N9 C34 C33 114.5(12)
C35 C34 C33 135.2(17)
C36 C35 C34 102.4(16)
C36 C35 H35A 128.8
C34 C35 H35A 128.8
N10 C36 C35 110.5(14)
N10 C36 H36A 124.7
C35 C36 H36A 124.7
O3 C37 C38 120.0(18)
O3 C37 C39 125.7(18)
C38 C37 C39 114.2(18)
C37 C38 H38A 109.5
C37 C38 H38B 109.5
H38A C38 H38B 109.5
C37 C38 H38C 109.5
H38A C38 H38C 109.5
H38B C38 H38C 109.5
C37 C39 H39A 109.5
C37 C39 H39B 109.5
H39A C39 H39B 109.5
C37 C39 H39C 109.5
H39A C39 H39C 109.5
H39B C39 H39C 109.5
O4 C40 C41 140(7)
O4 C40 C42 96(7)
C41 C40 C42 111(7)
C40 C41 H41A 109.5
C40 C41 H41B 109.5
H41A C41 H41B 109.5
C40 C41 H41C 109.5
H41A C41 H41C 109.5
H41B C41 H41C 109.5
C40 C42 H42A 109.5
C40 C42 H42B 109.5
H42A C42 H42B 109.5
C40 C42 H42C 109.5
H42A C42 H42C 109.5
H42B C42 H42C 109.5
O4_1 Cl1_1 O2_1 112.8(10)
O4_1 Cl1_1 O1_1 109.3(10)
O2_1 Cl1_1 O1_1 110.0(10)
O4_1 Cl1_1 O3_1 108.4(10)
O2_1 Cl1_1 O3_1 108.4(10)
O1_1 Cl1_1 O3_1 107.9(10)
O2_2 Cl1_2 O1_2 111.4(11)
O2_2 Cl1_2 O3_2 110.9(11)
O1_2 Cl1_2 O3_2 111.0(11)
O2_2 Cl1_2 O4_2 107.8(10)
O1_2 Cl1_2 O4_2 108.6(11)
O3_2 Cl1_2 O4_2 107.0(10)
O3_3 Cl1_3 O2_3 110.8(10)
O3_3 Cl1_3 O1_3 110.1(10)
O2_3 Cl1_3 O1_3 108.1(10)
O3_3 Cl1_3 O4_3 109.3(10)
O2_3 Cl1_3 O4_3 110.2(10)
O1_3 Cl1_3 O4_3 108.3(10)
O1_4 Cl1_4 O2_4 109.7(10)
O1_4 Cl1_4 O4_4 108.4(10)
O2_4 Cl1_4 O4_4 110.6(10)
O1_4 Cl1_4 O3_4 108.6(10)
O2_4 Cl1_4 O3_4 108.5(10)
O4_4 Cl1_4 O3_4 110.9(11)

loop_
_geom_bond_atom_site_label_1
_geom_bond_atom_site_label_2
_geom_bond_distance
Fe1 N3 1.923(12)
Fe1 N8 1.940(12)
Fe1 N4 1.961(10)
Fe1 N7 1.964(10)
Fe1 N2 1.997(10)
Fe1 N9 2.004(10)
O1 C2 1.37(2)
O1 C1 1.43(2)
O2 C24 1.32(2)
O2 C25 1.40(2)
O3 C37 1.18(2)
N1 N2 1.336(13)
N1 C8 1.384(15)
N1 H1 0.8700
N2 C10 1.354(15)
N3 C11 1.330(16)
N3 C15 1.358(17)
N4 N5 1.337(14)
N4 C16 1.339(15)
N5 C18 1.375(15)
N5 H5 0.8700
N6 N7 1.336(14)
N6 C26 1.359(15)
N6 H6 0.8700
N7 C28 1.342(16)
N8 C29 1.360(16)
N8 C33 1.368(17)
N9 C34 1.337(16)
N9 N10 1.342(14)
N10 C36 1.357(18)
N10 H10 0.8700
C1 H1A 0.9700
C1 H1B 0.9700
C1 H1C 0.9700
C2 C3 1.35(3)
C2 C7 1.40(2)
C3 C4 1.38(2)
C3 H3A 0.9400
C4 C5 1.42(3)
C4 H4A 0.9400
C5 C6 1.38(2)
C5 H5A 0.9400
C6 C7 1.389(19)
C6 H6A 0.9400
C7 C8 1.51(2)
C8 C9 1.362(17)
C9 C10 1.420(17)
C9 H9A 0.9400
C10 C11 1.45(2)
C11 C12 1.373(16)
C12 C13 1.41(2)
C12 H12A 0.9400
C13 C14 1.35(2)
C13 H13A 0.9400
C14 C15 1.378(16)
C14 H14A 0.9400
C15 C16 1.486(19)
C16 C17 1.411(17)
C17 C18 1.359(18)
C17 H17A 0.9400
C18 C19 1.458(18)
C19 C24 1.40(2)
C19 C20 1.41(2)
C20 C21 1.40(2)
C20 H20A 0.9400
C21 C22 1.34(2)
C21 H21A 0.9400
C22 C23 1.40(2)
C22 H22A 0.9400
C23 C24 1.40(2)
C23 H23A 0.9400
C25 H25A 0.9700
C25 H25B 0.9700
C25 H25C 0.9700
C26 C27 1.347(17)
C26 H26A 0.9400
C27 C28 1.427(17)
C27 H27A 0.9400
C28 C29 1.434(19)
C29 C30 1.375(17)
C30 C31 1.39(2)
C30 H30A 0.9400
C31 C32 1.43(2)
C31 H31A 0.9400
C32 C33 1.390(17)
C32 H32A 0.9400
C33 C34 1.440(19)
C34 C35 1.412(18)
C35 C36 1.40(2)
C35 H35A 0.9400
C36 H36A 0.9400
C37 C38 1.494(16)
C37 C39 1.495(16)
C38 H38A 0.9700
C38 H38B 0.9700
C38 H38C 0.9700
C39 H39A 0.9700
C39 H39B 0.9700
C39 H39C 0.9700
O4 C40 1.17(2)
C40 C41 1.493(18)
C40 C42 1.494(18)
C41 H41A 0.9700
C41 H41B 0.9700
C41 H41C 0.9700
C42 H42A 0.9700
C42 H42B 0.9700
C42 H42C 0.9700
Cl1_1 O4_1 1.410(10)
Cl1_1 O2_1 1.414(9)
Cl1_1 O1_1 1.427(9)
Cl1_1 O3_1 1.432(10)
Cl1_2 O2_2 1.413(10)
Cl1_2 O1_2 1.415(10)
Cl1_2 O3_2 1.420(10)
Cl1_2 O4_2 1.434(10)
Cl1_3 O3_3 1.417(9)
Cl1_3 O2_3 1.420(9)
Cl1_3 O1_3 1.422(9)
Cl1_3 O4_3 1.423(9)
Cl1_4 O1_4 1.420(10)
Cl1_4 O2_4 1.420(9)
Cl1_4 O4_4 1.422(9)
Cl1_4 O3_4 1.422(10)

loop_
_geom_hbond_atom_site_label_D
_geom_hbond_atom_site_label_H
_geom_hbond_atom_site_label_A
_geom_hbond_distance_DH
_geom_hbond_distance_HA
_geom_hbond_distance_DA
_geom_hbond_angle_DHA
_geom_hbond_site_symmetry_A
N1 H1 O4_4 0.87 2.16 3.02(3) 169.0 .
N1 H1 O4_3 0.87 2.06 2.91(2) 165.2 .
N5 H5 O2 0.87 2.03 2.603(16) 122.9 .
N6 H6 O1_2 0.87 2.08 2.94(3) 173.1 .
N6 H6 O1_1 0.87 1.93 2.78(3) 168.3 .
N6 H6 Cl1_1 0.87 2.69 3.486(17) 152.8 .
N6 H6 Cl1_2 0.87 2.87 3.681(15) 155.0 .
N10 H10 O3 0.87 1.92 2.75(2) 159.2 4_565
